data_4120532
loop_
_publ_author_name
'Mukhopadhyay, Tufan K.'
'Flores, Marco'
'Groy, Thomas L.'
'Trovitch, Ryan J.'

_publ_section_title
;
 A highly active manganese precatalyst for the hydrosilylation of ketones
 and esters.
;
_journal_issue 3
_journal_name_full 'Journal of the American Chemical Society'
_journal_page_first 882
_journal_page_last 885
_journal_paper_doi 10.1021/ja4116346
_journal_volume 136
_journal_year 2014
_chemical_formula_moiety 'C41 H45 Cl2 Mn N3 O0.50 P2'
_chemical_formula_sum 'C41 H45 Cl2 Mn N3 O0.5 P2'
_chemical_formula_weight 775.58
_space_group_crystal_system monoclinic
_space_group_IT_number 15
_space_group_name_Hall '-C 2yc'
_space_group_name_H-M_alt 'C 1 2/c 1'
_symmetry_space_group_name_Hall '-C 2yc'
_symmetry_space_group_name_H-M 'C 1 2/c 1'
_atom_sites_solution_hydrogens geom
_atom_sites_solution_primary direct
_atom_sites_solution_secondary difmap
_cell_angle_alpha 90
_cell_angle_beta 100.2760(10)
_cell_angle_gamma 90
_cell_formula_units_Z 8
_cell_length_a 16.9540(7)
_cell_length_b 12.1473(5)
_cell_length_c 37.0711(15)
_cell_measurement_reflns_used 6580
_cell_measurement_temperature 123.(2)
_cell_measurement_theta_max 25.2720
_cell_measurement_theta_min 2.2037
_cell_volume 7512.2(5)
_computing_cell_refinement 'SAINT V7.68A (Bruker AXS, 2009)'
_computing_data_collection 'Bruker Instrument Service v2010, 9, 0, 0 (Bruker AXS, 2010)'
_computing_data_reduction 'SAINT V7.68A (Bruker AXS, 2009)'
_computing_molecular_graphics 'XShell ver. 6.3.1 (Bruker AXS, 2004)'
_computing_publication_material 'Bruker APEX2 v2010.9-1 (Bruker AXS, 2010)'
_computing_structure_refinement 'SHELXL-97 (Sheldrick, 2008)'
_computing_structure_solution 'SHELXS-97 (Sheldrick, 2008)'
_diffrn_ambient_temperature 123.(2)
_diffrn_detector_area_resol_mean 8.3330
_diffrn_measured_fraction_theta_full 1.000
_diffrn_measured_fraction_theta_max 1.000
_diffrn_measurement_device_type 'Bruker Smart APEX'
_diffrn_measurement_method '\w and \f scans'
_diffrn_radiation_monochromator graphite
_diffrn_radiation_type MoK\a
_diffrn_radiation_wavelength 0.71073
_diffrn_reflns_av_R_equivalents 0.0457
_diffrn_reflns_av_sigmaI/netI 0.0362
_diffrn_reflns_limit_h_max 20
_diffrn_reflns_limit_h_min -20
_diffrn_reflns_limit_k_max 14
_diffrn_reflns_limit_k_min -14
_diffrn_reflns_limit_l_max 44
_diffrn_reflns_limit_l_min -44
_diffrn_reflns_number 30382
_diffrn_reflns_theta_full 25.35
_diffrn_reflns_theta_max 25.35
_diffrn_reflns_theta_min 2.07
_diffrn_source_type 'sealed tube'
_exptl_absorpt_coefficient_mu 0.615
_exptl_absorpt_correction_T_max 0.97
_exptl_absorpt_correction_T_min 0.90
_exptl_absorpt_correction_type multi-scan
_exptl_absorpt_process_details 'SADABS Version 2008/1 (Bruker AXS, 2008)'
_exptl_crystal_colour 'clear pale yellow'
_exptl_crystal_density_diffrn 1.372
_exptl_crystal_density_method 'not measured'
_exptl_crystal_description plate
_exptl_crystal_F_000 3240
_exptl_crystal_size_max 0.200
_exptl_crystal_size_mid 0.180
_exptl_crystal_size_min 0.050
_refine_diff_density_max 0.511
_refine_diff_density_min -1.137
_refine_ls_extinction_method none
_refine_ls_goodness_of_fit_ref 1.088
_refine_ls_hydrogen_treatment constr
_refine_ls_matrix_type full
_refine_ls_number_parameters 453
_refine_ls_number_reflns 6888
_refine_ls_number_restraints 1
_refine_ls_restrained_S_all 1.088
_refine_ls_R_factor_all 0.0581
_refine_ls_R_factor_gt 0.0443
_refine_ls_shift/su_max 0.000
_refine_ls_shift/su_mean 0.000
_refine_ls_structure_factor_coef Fsqd
_refine_ls_weighting_details 'calc w=1/[\s^2^(Fo^2^)+(0.0344P)^2^+18.6484P] where P=(Fo^2^+2Fc^2^)/3'
_refine_ls_weighting_scheme calc
_refine_ls_wR_factor_gt 0.0939
_refine_ls_wR_factor_ref 0.1000
_reflns_number_gt 5693
_reflns_number_total 6888
_reflns_threshold_expression >2sigma(I)
_cod_data_source_file ja4116346_si_002.cif
_cod_data_source_block Ph2PPrPDIMnCl2
_cod_original_formula_sum 'C41 H45 Cl2 Mn N3 O0.50 P2'
_cod_database_code 4120532

loop_
_space_group_symop_operation_xyz
'x, y, z'
'-x, y, -z+1/2'
'x+1/2, y+1/2, z'
'-x+1/2, y+1/2, -z+1/2'
'-x, -y, -z'
'x, -y, z-1/2'
'-x+1/2, -y+1/2, -z'
'x+1/2, -y+1/2, z-1/2'

loop_
_atom_site_type_symbol
_atom_site_label
_atom_site_fract_x
_atom_site_fract_y
_atom_site_fract_z
_atom_site_U_iso_or_equiv
_atom_site_adp_type
_atom_site_calc_flag
_atom_site_refinement_flags
_atom_site_occupancy
_atom_site_disorder_assembly
_atom_site_disorder_group
Mn Mn1 0.28361(3) 0.23614(3) 0.099211(11) 0.01940(11) Uani d . 1.0 . .
P P1 0.13628(4) 0.27318(6) 0.252728(19) 0.02198(17) Uani d . 1.0 . .
P P2 0.32772(4) 0.57171(6) -0.00031(2) 0.02006(16) Uani d . 1.0 . .
Cl Cl1 0.39598(4) 0.31117(6) 0.137742(19) 0.02669(17) Uani d . 1.0 . .
Cl Cl2 0.18700(4) 0.37255(6) 0.076645(19) 0.02477(16) Uani d . 1.0 . .
N N1 0.21292(14) 0.18014(19) 0.14345(6) 0.0208(5) Uani d . 1.0 . .
N N2 0.28047(13) 0.05540(18) 0.09968(6) 0.0201(5) Uani d . 1.0 . .
N N3 0.34036(13) 0.16909(18) 0.05053(6) 0.0192(5) Uani d . 1.0 . .
C C1 0.1614(2) 0.0217(3) 0.17506(8) 0.0320(7) Uani d . 1.0 . .
H H1A 0.1385 0.078 0.1891 0.048 Uiso calc R 1.0 . .
H H1B 0.1987 -0.0244 0.1918 0.048 Uiso calc R 1.0 . .
H H1C 0.1182 -0.0241 0.1618 0.048 Uiso calc R 1.0 . .
C C2 0.20555(17) 0.0766(2) 0.14812(7) 0.0225(6) Uani d . 1.0 . .
C C3 0.24576(16) 0.0030(2) 0.12471(7) 0.0205(6) Uani d . 1.0 . .
C C4 0.24958(17) -0.1104(2) 0.12844(8) 0.0247(6) Uani d . 1.0 . .
H H4 0.224 -0.1465 0.146 0.03 Uiso calc R 1.0 . .
C C5 0.29076(17) -0.1700(2) 0.10643(8) 0.0258(7) Uani d . 1.0 . .
H H5 0.2942 -0.2478 0.1087 0.031 Uiso calc R 1.0 . .
C C6 0.32738(17) -0.1162(2) 0.08080(8) 0.0243(6) Uani d . 1.0 . .
H H6 0.3565 -0.1564 0.0655 0.029 Uiso calc R 1.0 . .
C C7 0.32065(16) -0.0026(2) 0.07794(7) 0.0195(6) Uani d . 1.0 . .
C C8 0.35507(16) 0.0655(2) 0.05069(7) 0.0205(6) Uani d . 1.0 . .
C C9 0.40370(19) 0.0098(2) 0.02592(8) 0.0291(7) Uani d . 1.0 . .
H H9A 0.3748 0.013 0.0006 0.044 Uiso calc R 1.0 . .
H H9B 0.4126 -0.0673 0.0333 0.044 Uiso calc R 1.0 . .
H H9C 0.4555 0.0471 0.0277 0.044 Uiso calc R 1.0 . .
C C10 0.17928(18) 0.2596(2) 0.16627(7) 0.0245(6) Uani d . 1.0 . .
H H10A 0.1291 0.2297 0.1726 0.029 Uiso calc R 1.0 . .
H H10B 0.166 0.3287 0.1523 0.029 Uiso calc R 1.0 . .
C C11 0.23824(18) 0.2842(2) 0.20123(8) 0.0259(6) Uani d . 1.0 . .
H H11A 0.2855 0.3229 0.195 0.031 Uiso calc R 1.0 . .
H H11B 0.2569 0.2141 0.2135 0.031 Uiso calc R 1.0 . .
C C12 0.19956(18) 0.3557(2) 0.22752(7) 0.0245(6) Uani d . 1.0 . .
H H12A 0.1665 0.4137 0.2134 0.029 Uiso calc R 1.0 . .
H H12B 0.2421 0.3924 0.2452 0.029 Uiso calc R 1.0 . .
C C13 0.10237(16) 0.3766(2) 0.28298(7) 0.0216(6) Uani d . 1.0 . .
C C14 0.11898(18) 0.4885(2) 0.28183(8) 0.0288(7) Uani d . 1.0 . .
H H14 0.149 0.5154 0.2644 0.035 Uiso calc R 1.0 . .
C C15 0.09222(18) 0.5614(3) 0.30588(9) 0.0317(7) Uani d . 1.0 . .
H H15 0.1042 0.6376 0.3049 0.038 Uiso calc R 1.0 . .
C C16 0.04820(17) 0.5232(3) 0.33128(8) 0.0290(7) Uani d . 1.0 . .
H H16 0.0307 0.5728 0.348 0.035 Uiso calc R 1.0 . .
C C17 0.02981(18) 0.4129(3) 0.33223(8) 0.0304(7) Uani d . 1.0 . .
H H17 -0.001 0.3865 0.3495 0.036 Uiso calc R 1.0 . .
C C18 0.05624(17) 0.3403(3) 0.30809(8) 0.0276(7) Uani d . 1.0 . .
H H18 0.0426 0.2645 0.3087 0.033 Uiso calc R 1.0 . .
C C19 0.21145(17) 0.1996(2) 0.28650(7) 0.0229(6) Uani d . 1.0 . .
C C20 0.29288(18) 0.2226(2) 0.29326(8) 0.0280(7) Uani d . 1.0 . .
H H20 0.3132 0.2789 0.2796 0.034 Uiso calc R 1.0 . .
C C21 0.3450(2) 0.1649(3) 0.31954(9) 0.0367(8) Uani d . 1.0 . .
H H21 0.4007 0.1813 0.3236 0.044 Uiso calc R 1.0 . .
C C22 0.3164(2) 0.0831(3) 0.33989(8) 0.0348(8) Uani d . 1.0 . .
H H22 0.3521 0.0449 0.3583 0.042 Uiso calc R 1.0 . .
C C23 0.2364(2) 0.0578(3) 0.33329(9) 0.0375(8) Uani d . 1.0 . .
H H23 0.2165 0.0015 0.347 0.045 Uiso calc R 1.0 . .
C C24 0.1842(2) 0.1146(3) 0.30637(9) 0.0333(7) Uani d . 1.0 . .
H H24 0.1291 0.0952 0.3015 0.04 Uiso calc R 1.0 . .
C C25 0.37088(17) 0.2379(2) 0.02318(7) 0.0207(6) Uani d . 1.0 . .
H H25A 0.3513 0.2087 -0.0017 0.025 Uiso calc R 1.0 . .
H H25B 0.4302 0.2358 0.0278 0.025 Uiso calc R 1.0 . .
C C26 0.34271(17) 0.3552(2) 0.02559(7) 0.0215(6) Uani d . 1.0 . .
H H26A 0.3643 0.3844 0.0503 0.026 Uiso calc R 1.0 . .
H H26B 0.2835 0.3557 0.0225 0.026 Uiso calc R 1.0 . .
C C27 0.36836(17) 0.4307(2) -0.00312(7) 0.0200(6) Uani d . 1.0 . .
H H27A 0.3489 0.4002 -0.0279 0.024 Uiso calc R 1.0 . .
H H27B 0.4276 0.434 0.0007 0.024 Uiso calc R 1.0 . .
C C28 0.39168(16) 0.6162(2) 0.04251(8) 0.0208(6) Uani d . 1.0 . .
C C29 0.36976(17) 0.5809(2) 0.07537(8) 0.0238(6) Uani d . 1.0 . .
H H29 0.3206 0.543 0.0748 0.029 Uiso calc R 1.0 . .
C C30 0.41930(19) 0.6010(2) 0.10860(8) 0.0300(7) Uani d . 1.0 . .
H H30 0.4053 0.5735 0.1306 0.036 Uiso calc R 1.0 . .
C C31 0.48881(19) 0.6607(3) 0.10992(9) 0.0335(7) Uani d . 1.0 . .
H H31 0.5225 0.6744 0.1328 0.04 Uiso calc R 1.0 . .
C C32 0.50965(18) 0.7006(3) 0.07802(9) 0.0315(7) Uani d . 1.0 . .
H H32 0.5567 0.7439 0.0791 0.038 Uiso calc R 1.0 . .
C C33 0.46173(17) 0.6775(2) 0.04439(8) 0.0244(6) Uani d . 1.0 . .
H H33 0.4769 0.7037 0.0225 0.029 Uiso calc R 1.0 . .
C C34 0.37237(16) 0.6461(2) -0.03462(7) 0.0214(6) Uani d . 1.0 . .
C C35 0.35460(17) 0.7581(2) -0.03917(8) 0.0257(6) Uani d . 1.0 . .
H H35 0.3206 0.7919 -0.0246 0.031 Uiso calc R 1.0 . .
C C36 0.38583(18) 0.8207(2) -0.06454(8) 0.0296(7) Uani d . 1.0 . .
H H36 0.3736 0.8969 -0.0671 0.036 Uiso calc R 1.0 . .
C C37 0.43494(18) 0.7717(3) -0.08610(8) 0.0293(7) Uani d . 1.0 . .
H H37 0.4572 0.8146 -0.1032 0.035 Uiso calc R 1.0 . .
C C38 0.45142(17) 0.6600(3) -0.08262(8) 0.0271(7) Uani d . 1.0 . .
H H38 0.4838 0.626 -0.0978 0.033 Uiso calc R 1.0 . .
C C39 0.42070(16) 0.5981(2) -0.05699(7) 0.0232(6) Uani d . 1.0 . .
H H39 0.4327 0.5218 -0.0546 0.028 Uiso calc R 1.0 . .
O O1A 0.4253(4) 0.3997(6) 0.26698(19) 0.0443(12) Uani d PG 0.3350(18) A -1
C C2A 0.4401(4) 0.3146(6) 0.2418(2) 0.0443(12) Uani d PG 0.3350(18) A -1
H H2AA 0.4045 0.3241 0.2178 0.053 Uiso calc PR 0.3350(18) A -1
H H2AB 0.4302 0.241 0.2516 0.053 Uiso calc PR 0.3350(18) A -1
C C3A 0.5283(4) 0.3260(7) 0.2378(3) 0.0443(12) Uani d PG 0.3350(18) A -1
H H3AA 0.5368 0.3013 0.2134 0.053 Uiso calc PR 0.3350(18) A -1
H H3AB 0.564 0.284 0.257 0.053 Uiso calc PR 0.3350(18) A -1
C C4A 0.5413(5) 0.4508(7) 0.2428(2) 0.0443(12) Uani d PG 0.3350(18) A -1
H H4AA 0.5986 0.4687 0.2512 0.053 Uiso calc PR 0.3350(18) A -1
H H4AB 0.5212 0.4913 0.2198 0.053 Uiso calc PR 0.3350(18) A -1
C C5A 0.4913(6) 0.4765(6) 0.2724(2) 0.0443(12) Uani d PG 0.3350(18) A -1
H H5AA 0.5241 0.4672 0.2971 0.053 Uiso calc PR 0.3350(18) A -1
H H5AB 0.4712 0.5531 0.27 0.053 Uiso calc PR 0.3350(18) A -1
O O1B 0.4697(17) 0.2874(15) 0.2644(8) 0.0443(12) Uani d PG 0.113(3) B -2
C C2B 0.4250(14) 0.386(2) 0.2694(7) 0.0443(12) Uani d PG 0.113(3) B -2
H H2BA 0.4454 0.419 0.2936 0.053 Uiso calc PR 0.113(3) B -2
H H2BB 0.3675 0.3681 0.2679 0.053 Uiso calc PR 0.113(3) B -2
C C3B 0.4366(13) 0.4648(18) 0.2385(7) 0.0443(12) Uani d PG 0.113(3) B -2
H H3BA 0.4339 0.5426 0.2461 0.053 Uiso calc PR 0.113(3) B -2
H H3BB 0.3963 0.452 0.2161 0.053 Uiso calc PR 0.113(3) B -2
C C4B 0.5215(14) 0.434(2) 0.2327(8) 0.0443(12) Uani d PG 0.113(3) B -2
H H4BA 0.5299 0.4536 0.2077 0.053 Uiso calc PR 0.113(3) B -2
H H4BB 0.5631 0.4699 0.251 0.053 Uiso calc PR 0.113(3) B -2
C C5B 0.5212(18) 0.3087(19) 0.2381(10) 0.0443(12) Uani d PG 0.113(3) B -2
H H5BA 0.5006 0.2712 0.2146 0.053 Uiso calc PR 0.113(3) B -2
H H5BB 0.5762 0.2817 0.2475 0.053 Uiso calc PR 0.113(3) B -2
O O1C 0.449(2) 0.287(3) 0.2657(12) 0.0443(12) Uani d PG 0.052(3) C -3
C C2C 0.518(3) 0.288(3) 0.2951(13) 0.0443(12) Uani d PG 0.052(3) C -3
H H2CA 0.5669 0.2678 0.2859 0.053 Uiso calc PR 0.052(3) C -3
H H2CB 0.5098 0.2356 0.3145 0.053 Uiso calc PR 0.052(3) C -3
C C3C 0.524(3) 0.406(4) 0.3101(12) 0.0443(12) Uani d PG 0.052(3) C -3
H H3CA 0.5805 0.426 0.3203 0.053 Uiso calc PR 0.052(3) C -3
H H3CB 0.491 0.4167 0.3293 0.053 Uiso calc PR 0.052(3) C -3
C C4C 0.492(4) 0.473(3) 0.2755(15) 0.0443(12) Uani d PG 0.052(3) C -3
H H4CA 0.4707 0.5457 0.2817 0.053 Uiso calc PR 0.052(3) C -3
H H4CB 0.5333 0.4848 0.2602 0.053 Uiso calc PR 0.052(3) C -3
C C5C 0.424(3) 0.398(4) 0.2563(12) 0.0443(12) Uani d PG 0.052(3) C -3
H H5CA 0.3734 0.415 0.2648 0.053 Uiso calc PR 0.052(3) C -3
H H5CB 0.4159 0.409 0.2294 0.053 Uiso calc PR 0.052(3) C -3

loop_
_atom_site_aniso_label
_atom_site_aniso_U_11
_atom_site_aniso_U_22
_atom_site_aniso_U_33
_atom_site_aniso_U_12
_atom_site_aniso_U_13
_atom_site_aniso_U_23
Mn1 0.0275(2) 0.0155(2) 0.0169(2) 0.00015(17) 0.00883(17) 0.00001(17)
P1 0.0250(4) 0.0229(4) 0.0188(4) 0.0002(3) 0.0061(3) -0.0023(3)
P2 0.0212(4) 0.0208(4) 0.0197(4) 0.0014(3) 0.0078(3) 0.0017(3)
Cl1 0.0305(4) 0.0280(4) 0.0229(4) -0.0059(3) 0.0082(3) -0.0008(3)
Cl2 0.0297(4) 0.0227(4) 0.0238(4) 0.0041(3) 0.0101(3) 0.0038(3)
N1 0.0249(12) 0.0228(13) 0.0153(11) 0.0029(10) 0.0055(10) 0.0010(10)
N2 0.0264(12) 0.0183(12) 0.0167(11) -0.0024(10) 0.0064(10) -0.0001(10)
N3 0.0252(12) 0.0187(12) 0.0142(11) -0.0008(10) 0.0053(9) 0.0000(9)
C1 0.0419(19) 0.0288(17) 0.0299(17) 0.0010(14) 0.0187(15) 0.0040(14)
C2 0.0262(15) 0.0267(16) 0.0152(13) -0.0004(12) 0.0049(12) 0.0023(12)
C3 0.0222(14) 0.0216(14) 0.0176(14) -0.0017(12) 0.0036(11) 0.0014(11)
C4 0.0291(16) 0.0225(15) 0.0221(15) -0.0029(12) 0.0038(12) 0.0050(12)
C5 0.0335(16) 0.0156(14) 0.0274(16) -0.0009(12) 0.0026(13) 0.0020(12)
C6 0.0282(16) 0.0222(15) 0.0228(15) 0.0025(12) 0.0048(12) -0.0024(12)
C7 0.0220(14) 0.0205(14) 0.0160(14) -0.0017(11) 0.0032(11) -0.0029(11)
C8 0.0222(14) 0.0234(15) 0.0160(13) -0.0011(12) 0.0038(11) -0.0033(11)
C9 0.0369(18) 0.0237(15) 0.0313(17) 0.0015(13) 0.0182(14) -0.0017(13)
C10 0.0330(16) 0.0251(15) 0.0175(14) 0.0060(13) 0.0103(12) 0.0019(12)
C11 0.0315(16) 0.0274(16) 0.0209(15) 0.0033(13) 0.0108(13) -0.0005(12)
C12 0.0321(16) 0.0246(15) 0.0188(14) 0.0030(13) 0.0098(12) -0.0009(12)
C13 0.0204(14) 0.0262(15) 0.0176(14) 0.0037(12) 0.0024(11) -0.0018(12)
C14 0.0319(17) 0.0314(17) 0.0256(16) 0.0030(14) 0.0122(13) 0.0003(13)
C15 0.0354(18) 0.0227(16) 0.0375(18) 0.0035(13) 0.0079(14) -0.0038(14)
C16 0.0275(16) 0.0340(17) 0.0263(16) 0.0079(13) 0.0066(13) -0.0070(13)
C17 0.0292(16) 0.0390(19) 0.0260(16) 0.0033(14) 0.0127(13) 0.0005(14)
C18 0.0283(16) 0.0278(16) 0.0270(16) 0.0006(13) 0.0061(13) -0.0020(13)
C19 0.0302(16) 0.0202(14) 0.0197(14) 0.0045(12) 0.0082(12) -0.0038(12)
C20 0.0323(17) 0.0243(15) 0.0273(16) 0.0011(13) 0.0050(13) -0.0040(13)
C21 0.0366(18) 0.0328(18) 0.0369(19) 0.0057(15) -0.0036(15) -0.0087(15)
C22 0.050(2) 0.0281(17) 0.0238(16) 0.0112(15) -0.0008(15) -0.0028(13)
C23 0.054(2) 0.0290(17) 0.0340(18) 0.0136(16) 0.0202(16) 0.0099(15)
C24 0.0344(18) 0.0311(17) 0.0373(18) 0.0043(14) 0.0143(15) 0.0045(15)
C25 0.0256(15) 0.0214(14) 0.0164(13) -0.0050(12) 0.0075(11) -0.0014(11)
C26 0.0262(15) 0.0223(14) 0.0178(14) -0.0015(12) 0.0088(12) 0.0005(12)
C27 0.0247(15) 0.0193(14) 0.0172(13) -0.0004(11) 0.0068(11) -0.0002(11)
C28 0.0247(14) 0.0155(13) 0.0236(14) 0.0037(11) 0.0079(12) -0.0017(11)
C29 0.0280(16) 0.0188(14) 0.0265(15) -0.0010(12) 0.0099(13) -0.0043(12)
C30 0.0426(19) 0.0276(16) 0.0204(15) 0.0035(14) 0.0068(14) -0.0031(13)
C31 0.0369(18) 0.0319(17) 0.0290(17) 0.0018(14) -0.0017(14) -0.0102(14)
C32 0.0269(16) 0.0268(16) 0.0409(19) -0.0010(13) 0.0059(14) -0.0084(14)
C33 0.0252(15) 0.0205(15) 0.0296(16) 0.0048(12) 0.0107(13) -0.0003(12)
C34 0.0246(15) 0.0224(14) 0.0172(14) 0.0001(12) 0.0036(11) 0.0029(12)
C35 0.0297(16) 0.0213(15) 0.0261(15) 0.0016(12) 0.0049(13) -0.0012(12)
C36 0.0349(17) 0.0212(15) 0.0305(17) 0.0009(13) -0.0001(14) 0.0066(13)
C37 0.0295(16) 0.0345(17) 0.0235(15) -0.0062(14) 0.0034(13) 0.0110(14)
C38 0.0257(15) 0.0337(17) 0.0222(15) 0.0006(13) 0.0047(12) 0.0011(13)
C39 0.0238(15) 0.0227(15) 0.0230(15) 0.0004(12) 0.0038(12) 0.0025(12)
O1A 0.039(2) 0.057(3) 0.041(2) -0.010(2) 0.0166(18) -0.0161(19)
C2A 0.039(2) 0.057(3) 0.041(2) -0.010(2) 0.0166(18) -0.0161(19)
C3A 0.039(2) 0.057(3) 0.041(2) -0.010(2) 0.0166(18) -0.0161(19)
C4A 0.039(2) 0.057(3) 0.041(2) -0.010(2) 0.0166(18) -0.0161(19)
C5A 0.039(2) 0.057(3) 0.041(2) -0.010(2) 0.0166(18) -0.0161(19)
O1B 0.039(2) 0.057(3) 0.041(2) -0.010(2) 0.0166(18) -0.0161(19)
C2B 0.039(2) 0.057(3) 0.041(2) -0.010(2) 0.0166(18) -0.0161(19)
C3B 0.039(2) 0.057(3) 0.041(2) -0.010(2) 0.0166(18) -0.0161(19)
C4B 0.039(2) 0.057(3) 0.041(2) -0.010(2) 0.0166(18) -0.0161(19)
C5B 0.039(2) 0.057(3) 0.041(2) -0.010(2) 0.0166(18) -0.0161(19)
O1C 0.039(2) 0.057(3) 0.041(2) -0.010(2) 0.0166(18) -0.0161(19)
C2C 0.039(2) 0.057(3) 0.041(2) -0.010(2) 0.0166(18) -0.0161(19)
C3C 0.039(2) 0.057(3) 0.041(2) -0.010(2) 0.0166(18) -0.0161(19)
C4C 0.039(2) 0.057(3) 0.041(2) -0.010(2) 0.0166(18) -0.0161(19)
C5C 0.039(2) 0.057(3) 0.041(2) -0.010(2) 0.0166(18) -0.0161(19)

loop_
_atom_type_symbol
_atom_type_description
_atom_type_scat_dispersion_real
_atom_type_scat_dispersion_imag
_atom_type_scat_source
C C 0.0033 0.0016 'International Tables Vol C Tables 4.2.6.8 and 6.1.1.4'
H H 0.0000 0.0000 'International Tables Vol C Tables 4.2.6.8 and 6.1.1.4'
N N 0.0061 0.0033 'International Tables Vol C Tables 4.2.6.8 and 6.1.1.4'
P P 0.1023 0.0942 'International Tables Vol C Tables 4.2.6.8 and 6.1.1.4'
Cl Cl 0.1484 0.1585 'International Tables Vol C Tables 4.2.6.8 and 6.1.1.4'
Mn Mn 0.3368 0.7283 'International Tables Vol C Tables 4.2.6.8 and 6.1.1.4'
O O 0.0106 0.0060 'International Tables Vol C Tables 4.2.6.8 and 6.1.1.4'

loop_
_geom_angle_atom_site_label_1
_geom_angle_atom_site_label_2
_geom_angle_atom_site_label_3
_geom_angle
N2 Mn1 N1 71.47(8)
N2 Mn1 N3 70.84(8)
N1 Mn1 N3 141.81(8)
N2 Mn1 Cl1 113.63(6)
N1 Mn1 Cl1 98.64(6)
N3 Mn1 Cl1 101.75(6)
N2 Mn1 Cl2 133.16(7)
N1 Mn1 Cl2 92.47(6)
N3 Mn1 Cl2 108.91(6)
Cl1 Mn1 Cl2 112.13(3)
C12 P1 C13 102.19(13)
C12 P1 C19 102.32(13)
C13 P1 C19 99.76(12)
C34 P2 C28 101.65(13)
C34 P2 C27 102.29(12)
C28 P2 C27 98.73(12)
C2 N1 C10 120.8(2)
C2 N1 Mn1 117.61(18)
C10 N1 Mn1 121.53(17)
C7 N2 C3 119.8(2)
C7 N2 Mn1 120.26(17)
C3 N2 Mn1 119.54(18)
C8 N3 C25 117.8(2)
C8 N3 Mn1 116.39(18)
C25 N3 Mn1 125.12(16)
C2 C1 H1A 109.5
C2 C1 H1B 109.5
H1A C1 H1B 109.5
C2 C1 H1C 109.5
H1A C1 H1C 109.5
H1B C1 H1C 109.5
N1 C2 C3 116.4(2)
N1 C2 C1 126.7(3)
C3 C2 C1 116.9(2)
N2 C3 C4 121.4(3)
N2 C3 C2 114.8(2)
C4 C3 C2 123.8(3)
C5 C4 C3 119.0(3)
C5 C4 H4 120.5
C3 C4 H4 120.5
C4 C5 C6 119.8(3)
C4 C5 H5 120.1
C6 C5 H5 120.1
C7 C6 C5 118.7(3)
C7 C6 H6 120.7
C5 C6 H6 120.7
N2 C7 C6 121.3(2)
N2 C7 C8 114.4(2)
C6 C7 C8 124.3(2)
N3 C8 C9 124.6(3)
N3 C8 C7 116.5(2)
C9 C8 C7 119.0(2)
C8 C9 H9A 109.5
C8 C9 H9B 109.5
H9A C9 H9B 109.5
C8 C9 H9C 109.5
H9A C9 H9C 109.5
H9B C9 H9C 109.5
N1 C10 C11 110.9(2)
N1 C10 H10A 109.5
C11 C10 H10A 109.5
N1 C10 H10B 109.5
C11 C10 H10B 109.5
H10A C10 H10B 108.0
C10 C11 C12 111.2(2)
C10 C11 H11A 109.4
C12 C11 H11A 109.4
C10 C11 H11B 109.4
C12 C11 H11B 109.4
H11A C11 H11B 108.0
C11 C12 P1 111.5(2)
C11 C12 H12A 109.3
P1 C12 H12A 109.3
C11 C12 H12B 109.3
P1 C12 H12B 109.3
H12A C12 H12B 108.0
C18 C13 C14 118.2(3)
C18 C13 P1 117.7(2)
C14 C13 P1 124.1(2)
C15 C14 C13 120.8(3)
C15 C14 H14 119.6
C13 C14 H14 119.6
C16 C15 C14 120.1(3)
C16 C15 H15 120.0
C14 C15 H15 120.0
C17 C16 C15 119.8(3)
C17 C16 H16 120.1
C15 C16 H16 120.1
C16 C17 C18 120.1(3)
C16 C17 H17 120.0
C18 C17 H17 120.0
C17 C18 C13 121.1(3)
C17 C18 H18 119.5
C13 C18 H18 119.5
C20 C19 C24 117.8(3)
C20 C19 P1 124.6(2)
C24 C19 P1 117.6(2)
C21 C20 C19 121.0(3)
C21 C20 H20 119.5
C19 C20 H20 119.5
C20 C21 C22 120.3(3)
C20 C21 H21 119.9
C22 C21 H21 119.9
C23 C22 C21 119.7(3)
C23 C22 H22 120.1
C21 C22 H22 120.1
C22 C23 C24 119.9(3)
C22 C23 H23 120.1
C24 C23 H23 120.1
C23 C24 C19 121.2(3)
C23 C24 H24 119.4
C19 C24 H24 119.4
N3 C25 C26 109.9(2)
N3 C25 H25A 109.7
C26 C25 H25A 109.7
N3 C25 H25B 109.7
C26 C25 H25B 109.7
H25A C25 H25B 108.2
C25 C26 C27 113.2(2)
C25 C26 H26A 108.9
C27 C26 H26A 108.9
C25 C26 H26B 108.9
C27 C26 H26B 108.9
H26A C26 H26B 107.8
C26 C27 P2 111.16(18)
C26 C27 H27A 109.4
P2 C27 H27A 109.4
C26 C27 H27B 109.4
P2 C27 H27B 109.4
H27A C27 H27B 108.0
C33 C28 C29 118.4(3)
C33 C28 P2 124.5(2)
C29 C28 P2 117.0(2)
C30 C29 C28 120.5(3)
C30 C29 H29 119.8
C28 C29 H29 119.8
C31 C30 C29 120.3(3)
C31 C30 H30 119.9
C29 C30 H30 119.9
C30 C31 C32 120.2(3)
C30 C31 H31 119.9
C32 C31 H31 119.9
C31 C32 C33 119.9(3)
C31 C32 H32 120.0
C33 C32 H32 120.0
C32 C33 C28 120.6(3)
C32 C33 H33 119.7
C28 C33 H33 119.7
C39 C34 C35 118.2(3)
C39 C34 P2 124.5(2)
C35 C34 P2 117.2(2)
C36 C35 C34 121.1(3)
C36 C35 H35 119.5
C34 C35 H35 119.5
C35 C36 C37 119.8(3)
C35 C36 H36 120.1
C37 C36 H36 120.1
C38 C37 C36 119.8(3)
C38 C37 H37 120.1
C36 C37 H37 120.1
C39 C38 C37 120.1(3)
C39 C38 H38 120.0
C37 C38 H38 120.0
C38 C39 C34 120.9(3)
C38 C39 H39 119.5
C34 C39 H39 119.5
C5A O1A C2A 109.5
O1A C2A C3A 106.4
O1A C2A H2AA 110.4
C3A C2A H2AA 110.4
O1A C2A H2AB 110.4
C3A C2A H2AB 110.4
H2AA C2A H2AB 108.6
C2A C3A C4A 101.5
C2A C3A H3AA 111.5
C4A C3A H3AA 111.5
C2A C3A H3AB 111.5
C4A C3A H3AB 111.5
H3AA C3A H3AB 109.3
C5A C4A C3A 101.5
C5A C4A H4AA 111.5
C3A C4A H4AA 111.5
C5A C4A H4AB 111.5
C3A C4A H4AB 111.5
H4AA C4A H4AB 109.3
O1A C5A C4A 106.4
O1A C5A H5AA 110.4
C4A C5A H5AA 110.4
O1A C5A H5AB 110.4
C4A C5A H5AB 110.4
H5AA C5A H5AB 108.6
C2B O1B C5B 109.5
O1B C2B C3B 106.4
O1B C2B H2BA 110.4
C3B C2B H2BA 110.4
O1B C2B H2BB 110.4
C3B C2B H2BB 110.4
H2BA C2B H2BB 108.6
C2B C3B C4B 101.5
C2B C3B H3BA 111.5
C4B C3B H3BA 111.5
C2B C3B H3BB 111.5
C4B C3B H3BB 111.5
H3BA C3B H3BB 109.3
C5B C4B C3B 101.5
C5B C4B H4BA 111.5
C3B C4B H4BA 111.5
C5B C4B H4BB 111.5
C3B C4B H4BB 111.5
H4BA C4B H4BB 109.3
O1B C5B C4B 106.4
O1B C5B H5BA 110.4
C4B C5B H5BA 110.4
O1B C5B H5BB 110.4
C4B C5B H5BB 110.4
H5BA C5B H5BB 108.6
C2C O1C C5C 109.5
O1C C2C C3C 106.4
O1C C2C H2CA 110.4
C3C C2C H2CA 110.4
O1C C2C H2CB 110.4
C3C C2C H2CB 110.4
H2CA C2C H2CB 108.6
C2C C3C C4C 101.5
C2C C3C H3CA 111.5
C4C C3C H3CA 111.5
C2C C3C H3CB 111.5
C4C C3C H3CB 111.5
H3CA C3C H3CB 109.3
C5C C4C C3C 101.5
C5C C4C H4CA 111.5
C3C C4C H4CA 111.5
C5C C4C H4CB 111.5
C3C C4C H4CB 111.5
H4CA C4C H4CB 109.3
O1C C5C C4C 106.4
O1C C5C H5CA 110.4
C4C C5C H5CA 110.4
O1C C5C H5CB 110.4
C4C C5C H5CB 110.4
H5CA C5C H5CB 108.6

loop_
_geom_bond_atom_site_label_1
_geom_bond_atom_site_label_2
_geom_bond_distance
Mn1 N2 2.196(2)
Mn1 N1 2.300(2)
Mn1 N3 2.338(2)
Mn1 Cl1 2.3514(8)
Mn1 Cl2 2.3748(8)
P1 C12 1.841(3)
P1 C13 1.843(3)
P1 C19 1.850(3)
P2 C34 1.831(3)
P2 C28 1.837(3)
P2 C27 1.856(3)
N1 C2 1.278(4)
N1 C10 1.465(3)
N2 C7 1.344(3)
N2 C3 1.344(3)
N3 C8 1.282(3)
N3 C25 1.477(3)
C1 C2 1.506(4)
C1 H1A 0.98
C1 H1B 0.98
C1 H1C 0.98
C2 C3 1.493(4)
C3 C4 1.385(4)
C4 C5 1.371(4)
C4 H4 0.95
C5 C6 1.387(4)
C5 H5 0.95
C6 C7 1.387(4)
C6 H6 0.95
C7 C8 1.502(4)
C8 C9 1.501(4)
C9 H9A 0.98
C9 H9B 0.98
C9 H9C 0.98
C10 C11 1.518(4)
C10 H10A 0.99
C10 H10B 0.99
C11 C12 1.538(4)
C11 H11A 0.99
C11 H11B 0.99
C12 H12A 0.99
C12 H12B 0.99
C13 C18 1.390(4)
C13 C14 1.390(4)
C14 C15 1.389(4)
C14 H14 0.95
C15 C16 1.382(4)
C15 H15 0.95
C16 C17 1.377(4)
C16 H16 0.95
C17 C18 1.386(4)
C17 H17 0.95
C18 H18 0.95
C19 C20 1.387(4)
C19 C24 1.393(4)
C20 C21 1.384(4)
C20 H20 0.95
C21 C22 1.386(5)
C21 H21 0.95
C22 C23 1.371(5)
C22 H22 0.95
C23 C24 1.393(4)
C23 H23 0.95
C24 H24 0.95
C25 C26 1.510(4)
C25 H25A 0.99
C25 H25B 0.99
C26 C27 1.526(4)
C26 H26A 0.99
C26 H26B 0.99
C27 H27A 0.99
C27 H27B 0.99
C28 C33 1.393(4)
C28 C29 1.402(4)
C29 C30 1.383(4)
C29 H29 0.95
C30 C31 1.377(4)
C30 H30 0.95
C31 C32 1.381(4)
C31 H31 0.95
C32 C33 1.390(4)
C32 H32 0.95
C33 H33 0.95
C34 C39 1.393(4)
C34 C35 1.398(4)
C35 C36 1.385(4)
C35 H35 0.95
C36 C37 1.387(4)
C36 H36 0.95
C37 C38 1.387(4)
C37 H37 0.95
C38 C39 1.385(4)
C38 H38 0.95
C39 H39 0.95
O1A C5A 1.4432
O1A C2A 1.4435
C2A C3A 1.5348
C2A H2AA 0.99
C2A H2AB 0.99
C3A C4A 1.5388
C3A H3AA 0.99
C3A H3AB 0.99
C4A C5A 1.535
C4A H4AA 0.99
C4A H4AB 0.99
C5A H5AA 0.99
C5A H5AB 0.99
O1B C2B 1.4433
O1B C5B 1.4434
C2B C3B 1.5348
C2B H2BA 0.99
C2B H2BB 0.99
C3B C4B 1.5387
C3B H3BA 0.99
C3B H3BB 0.99
C4B C5B 1.5349
C4B H4BA 0.99
C4B H4BB 0.99
C5B H5BA 0.99
C5B H5BB 0.99
O1C C2C 1.4432
O1C C5C 1.4433
C2C C3C 1.535
C2C H2CA 0.99
C2C H2CB 0.99
C3C C4C 1.5386
C3C H3CA 0.99
C3C H3CB 0.99
C4C C5C 1.5349
C4C H4CA 0.99
C4C H4CB 0.99
C5C H5CA 0.99
C5C H5CB 0.99
